data_4034701
loop_
_publ_author_name
'Hiscock, Lana K.'
'Yao, Chengzhang'
'Skene, William G.'
'Dawe, Louise N.'
'Maly, Kenneth Edward'

_publ_section_title
;
 Synthesis of Emissive Heteroacene Derivatives via Nucleophilic Aromatic
 Substitution.
;
_journal_name_full 'The Journal of organic chemistry'
_journal_paper_doi 10.1021/acs.joc.9b02523
_journal_year 2019
_chemical_formula_moiety 'C22 H13 N3 O2 S'
_chemical_formula_sum 'C22 H13 N3 O2 S'
_chemical_formula_weight 383.41
_space_group_crystal_system triclinic
_space_group_IT_number 2
_space_group_name_Hall '-P 1'
_space_group_name_H-M_alt 'P -1'
_atom_sites_solution_hydrogens geom
_atom_sites_solution_primary dual
_audit_creation_date 2019-09-25
_audit_creation_method
;
Olex2 1.2
(compiled 2018.05.29 svn.r3508 for OlexSys, GUI svn.r5506)
;
_cell_angle_alpha 72.261(2)
_cell_angle_beta 78.663(2)
_cell_angle_gamma 80.202(2)
_cell_formula_units_Z 2
_cell_length_a 6.9887(2)
_cell_length_b 10.3971(2)
_cell_length_c 14.9094(4)
_cell_measurement_reflns_used 10216
_cell_measurement_temperature 110(2)
_cell_measurement_theta_max 67.3140
_cell_measurement_theta_min 3.1250
_cell_volume 1004.63(5)
_computing_cell_refinement 'CrysAlisPro 1.171.38.46 (Rigaku OD, 2015)'
_computing_data_collection 'Bruker APEX3'
_computing_data_reduction 'CrysAlisPro 1.171.38.46 (Rigaku OD, 2015)'
_computing_molecular_graphics 'Olex2 (Dolomanov et al., 2009)'
_computing_publication_material 'Olex2 (Dolomanov et al., 2009)'
_computing_structure_refinement 'ShelXL (Sheldrick, 2015)'
_computing_structure_solution 'ShelXT (Sheldrick, 2015)'
_diffrn_ambient_temperature 110.15
_diffrn_detector 'CCD plate'
_diffrn_measured_fraction_theta_full 0.967
_diffrn_measured_fraction_theta_max 0.967
_diffrn_measurement_details
;
List of Runs (angles in degrees, time in seconds):

  # Type    Start    End  Width  t~exp~   \w     \q     \k     \f   Frames
--------------------------------------------------------------------------
  1  \f   -360.00   9.50   0.50   10.00  11.97  34.50  35.50    --   739
  2  \f   -345.84  -0.34   0.50   10.00 154.98  94.50  35.50    --   691
  3  \f   -359.99   9.51   0.50   10.00-177.24 104.50  65.49    --   739
  4  \f      0.00 319.00   0.50   10.00  25.80 104.50 -59.50    --   638
  5  \f   -359.71   8.79   0.50   10.00 133.91 104.50 -89.50    --   737
  6  \w     76.39 187.89   0.50   10.00    --  104.50 125.48 -52.49  223
  7  \f   -338.68   9.32   0.50   10.00 123.85 102.00  70.49    --   696
  8  \w     28.50 108.01   0.50   10.00    --  107.00 -94.48 -77.52  159
  9  \w     31.10 146.10   0.50   10.00    --  102.00-169.42-147.57  230
 10  \f     38.32 320.32   0.50   10.00  98.66  57.00  30.50    --   564
 11  \f   -177.08   9.42   0.50   10.00  97.27  74.50  70.49    --   373
 12  \w     29.38 141.38   0.50   10.00    --   99.50-164.43  -0.06  224
 13  \w    -13.51  29.49   0.50   10.00    --   54.50 -69.49-170.01   86
 14  \w     67.93 131.43   0.50   10.00    --   52.00-169.42 114.93  127
 15  \w      8.66 112.66   0.50   10.00    --   99.50 -59.50 -32.50  208
 16  \w     90.41 165.41   0.50   10.00    --   99.50 165.40-169.92  150
 17  \w    125.12 184.12   0.50   10.00    --  102.00 110.49 -84.99  118
 18  \f   -350.27 -18.77   0.50   10.00-177.51 107.00  65.49    --   663
 19  \w     84.91 129.41   0.50   10.00    --   37.00 130.47  72.53   89
 20  \w     83.65 159.65   0.50   10.00    --  104.50  80.49-177.49  152
 21  \w     90.12 162.12   0.50   10.00    --   74.50 140.47 147.53  144
 22  \w     27.78  79.28   0.50   10.00    --   62.00 -74.48 127.49  103
 23  \w     18.16  94.16   0.50   10.00    --   44.50-139.46 119.97  152
 24  \f      0.01 275.01   0.50   10.00 148.50  62.00  65.49    --   550
 25  \w     59.37 134.37   0.50   10.00    --   89.50-159.43-145.06  150
 26  \w     32.71 142.71   0.50   10.00    --   62.00  55.50 145.01  220
 27  \w     69.72 145.22   0.50   10.00    --   57.00 170.38  15.10  151
 28  \f     12.52 197.02   0.50   10.00  86.63  97.00  35.50    --   369
 29  \w     33.62 116.62   0.50   10.00    --   99.50-159.43 -60.06  166
 30  \w     30.10 116.10   0.50   10.00    --  104.50 -69.49 -75.01  172
 31  \w     20.40 111.40   0.50   10.00    --   62.00-119.49 152.49  182
 32  \w     69.18 179.18   0.50   10.00    --  104.50  70.49  37.50  220
 33  \w     18.15 118.65   0.50   10.00    --  104.50-134.47-120.02  201
 34  \f     67.25 228.75   0.50   10.00   3.74  82.00 -64.49    --   323
 35  \w     16.07 119.07   0.50   10.00    --  104.50-134.47-107.52  206
 36  \w      0.70 114.70   0.50   10.00    --   92.00 -74.48-135.01  228
 37  \w     79.55 184.05   0.50   10.00    --  107.00 130.47  27.53  209
 38  \f   -218.81   9.19   0.50   10.00  19.89 104.50 -49.50    --   456
 39  \w     85.89 196.89   0.50   10.00    --  104.50 100.49  97.51  222
 40  \f    109.24 291.24   0.50   10.00 -22.75   2.00  80.49    --   364
 41  \f     45.64 315.64   0.50   10.00  60.66  99.50 -64.49    --   540
;
_diffrn_measurement_device 'Nonius KappaCCD Diffractometer'
_diffrn_measurement_device_type 'Nonius KappaCCD Diffractometer'
_diffrn_measurement_method '\w and \f scans'
_diffrn_orient_matrix_type 'CrysAlisPro convention (1999,Acta A55,543-557)'
_diffrn_orient_matrix_UB_11 0.0340005000
_diffrn_orient_matrix_UB_12 -0.1527911000
_diffrn_orient_matrix_UB_13 0.0067866000
_diffrn_orient_matrix_UB_21 0.0034179000
_diffrn_orient_matrix_UB_22 0.0343958000
_diffrn_orient_matrix_UB_23 -0.1083401000
_diffrn_orient_matrix_UB_31 0.2238143000
_diffrn_orient_matrix_UB_32 0.0039726000
_diffrn_orient_matrix_UB_33 -0.0165053000
_diffrn_radiation_monochromator graphite
_diffrn_radiation_probe x-ray
_diffrn_radiation_type CuK\a
_diffrn_radiation_wavelength 1.54184
_diffrn_reflns_av_R_equivalents 0.0367
_diffrn_reflns_av_unetI/netI 0.0193
_diffrn_reflns_Laue_measured_fraction_full 0.967
_diffrn_reflns_Laue_measured_fraction_max 0.967
_diffrn_reflns_limit_h_max 8
_diffrn_reflns_limit_h_min -6
_diffrn_reflns_limit_k_max 12
_diffrn_reflns_limit_k_min -12
_diffrn_reflns_limit_l_max 17
_diffrn_reflns_limit_l_min -17
_diffrn_reflns_number 18791
_diffrn_reflns_point_group_measured_fraction_full 0.967
_diffrn_reflns_point_group_measured_fraction_max 0.967
_diffrn_reflns_theta_full 67.546
_diffrn_reflns_theta_max 67.546
_diffrn_reflns_theta_min 3.150
_diffrn_source 'fine-focus sealed X-ray tube'
_diffrn_source_type 'Enhance (Cu) X-ray Source'
_exptl_absorpt_coefficient_mu 1.609
_exptl_absorpt_correction_T_max 1.00000
_exptl_absorpt_correction_T_min 0.81581
_exptl_absorpt_correction_type multi-scan
_exptl_absorpt_process_details
;
CrysAlisPro 1.171.38.46 (Rigaku Oxford Diffraction, 2015)
Empirical absorption correction using spherical harmonics,
 implemented in SCALE3 ABSPACK scaling algorithm.
;
_exptl_crystal_colour orange
_exptl_crystal_density_diffrn 1.267
_exptl_crystal_description prism
_exptl_crystal_F_000 396
_exptl_crystal_size_max 0.402
_exptl_crystal_size_mid 0.169
_exptl_crystal_size_min 0.057
_refine_diff_density_max 0.298
_refine_diff_density_min -0.281
_refine_diff_density_rms 0.045
_refine_ls_extinction_method none
_refine_ls_goodness_of_fit_ref 1.029
_refine_ls_hydrogen_treatment constr
_refine_ls_matrix_type full
_refine_ls_number_parameters 254
_refine_ls_number_reflns 3508
_refine_ls_number_restraints 0
_refine_ls_restrained_S_all 1.029
_refine_ls_R_factor_all 0.0431
_refine_ls_R_factor_gt 0.0362
_refine_ls_shift/su_max 0.000
_refine_ls_shift/su_mean 0.000
_refine_ls_structure_factor_coef Fsqd
_refine_ls_weighting_details 'w=1/[\s^2^(Fo^2^)+(0.0599P)^2^+0.3895P] where P=(Fo^2^+2Fc^2^)/3'
_refine_ls_weighting_scheme calc
_refine_ls_wR_factor_gt 0.0971
_refine_ls_wR_factor_ref 0.1029
_reflns_Friedel_coverage 0.000
_reflns_number_gt 3041
_reflns_number_total 3508
_reflns_threshold_expression 'I > 2\s(I)'
_cod_data_source_file jo9b02523_si_003.cif
_cod_data_source_block compound_6
_cod_database_code 4034701
_shelx_shelxl_version_number 2016/6
_shelx_space_group_comment
;
The symmetry employed for this shelxl refinement is uniquely defined
by the following loop, which should always be used as a source of
symmetry information in preference to the above space-group names.
They are only intended as comments.
;
_reflns_odcompleteness_completeness 97.60
_reflns_odcompleteness_iscentric 1
_reflns_odcompleteness_theta 66.97
_olex2_refinement_description
;
1. Fixed Uiso
 At 1.2 times of:
  All C(H) groups, All C(H,H) groups
 At 1.5 times of:
  All C(H,H,H) groups
2.a Secondary CH2 refined with riding coordinates:
 C21(H21A,H21B)
2.b Aromatic/amide H refined with riding coordinates:
 C4(H4), C5(H5), C6(H6), C7(H7), C13(H13), C14(H14), C15(H15), C16(H16)
2.c Idealised Me refined as rotating group:
 C22(H22A,H22B,H22C)
;
_olex2_submission_special_instructions 'No special instructions were received'

loop_
_space_group_symop_operation_xyz
'x, y, z'
'-x, -y, -z'

loop_
_atom_site_label
_atom_site_type_symbol
_atom_site_fract_x
_atom_site_fract_y
_atom_site_fract_z
_atom_site_U_iso_or_equiv
_atom_site_adp_type
_atom_site_occupancy
_atom_site_site_symmetry_order
_atom_site_calc_flag
_atom_site_refinement_flags_posn
S1 S 0.39725(6) 0.81915(4) 0.16624(3) 0.02863(13) Uani 1 1 d .
O1 O 0.22196(18) 0.60522(11) 0.58483(8) 0.0294(3) Uani 1 1 d .
O2 O 0.27352(18) 0.42801(11) 0.46599(9) 0.0311(3) Uani 1 1 d .
N1 N 0.3430(2) 0.98241(13) 0.30436(10) 0.0247(3) Uani 1 1 d .
N2 N 0.4246(3) 0.45287(16) 0.22628(12) 0.0424(4) Uani 1 1 d .
N3 N 0.2982(2) 0.92418(15) 0.56622(10) 0.0339(4) Uani 1 1 d .
C1 C 0.3513(2) 0.61579(16) 0.33246(12) 0.0241(3) Uani 1 1 d .
C2 C 0.3648(2) 0.75466(16) 0.29109(11) 0.0231(3) Uani 1 1 d .
C3 C 0.5329(2) 0.95386(16) 0.15465(12) 0.0256(4) Uani 1 1 d .
C4 C 0.6768(2) 0.99022(18) 0.07623(12) 0.0292(4) Uani 1 1 d .
H4 H 0.708580 0.939351 0.030990 0.035 Uiso 1 1 calc R
C5 C 0.7744(3) 1.10141(19) 0.06414(12) 0.0321(4) Uani 1 1 d .
H5 H 0.871567 1.128298 0.009993 0.039 Uiso 1 1 calc R
C6 C 0.7287(3) 1.17289(17) 0.13188(12) 0.0309(4) Uani 1 1 d .
H6 H 0.794439 1.249509 0.123450 0.037 Uiso 1 1 calc R
C7 C 0.5885(2) 1.13421(16) 0.21168(12) 0.0269(4) Uani 1 1 d .
H7 H 0.560972 1.182908 0.258184 0.032 Uiso 1 1 calc R
C8 C 0.4882(2) 1.02420(16) 0.22363(11) 0.0238(3) Uani 1 1 d .
C9 C 0.3354(2) 0.84382(16) 0.34757(11) 0.0222(3) Uani 1 1 d .
C10 C 0.2974(2) 0.78733(16) 0.44776(11) 0.0224(3) Uani 1 1 d .
C11 C 0.2697(2) 0.64985(16) 0.48762(11) 0.0235(3) Uani 1 1 d .
C12 C 0.1856(2) 0.46977(16) 0.62136(12) 0.0265(4) Uani 1 1 d .
C13 C 0.1250(2) 0.42271(18) 0.71836(13) 0.0296(4) Uani 1 1 d .
H13 H 0.105901 0.482223 0.757505 0.036 Uiso 1 1 calc R
C14 C 0.0923(3) 0.28725(18) 0.75808(14) 0.0337(4) Uani 1 1 d .
H14 H 0.050921 0.253797 0.824722 0.040 Uiso 1 1 calc R
C15 C 0.1200(3) 0.20122(18) 0.70069(14) 0.0346(4) Uani 1 1 d .
H15 H 0.097457 0.108791 0.728174 0.042 Uiso 1 1 calc R
C16 C 0.1806(2) 0.24888(17) 0.60322(14) 0.0302(4) Uani 1 1 d .
H16 H 0.199996 0.189615 0.563886 0.036 Uiso 1 1 calc R
C17 C 0.2122(2) 0.38377(16) 0.56415(12) 0.0272(4) Uani 1 1 d .
C18 C 0.2963(2) 0.56446(15) 0.43052(12) 0.0245(3) Uani 1 1 d .
C19 C 0.3898(3) 0.52461(17) 0.27379(13) 0.0288(4) Uani 1 1 d .
C20 C 0.2959(2) 0.86464(16) 0.51323(11) 0.0245(4) Uani 1 1 d .
C21 C 0.2191(3) 1.08597(16) 0.34569(12) 0.0281(4) Uani 1 1 d .
H21A H 0.301833 1.128500 0.372744 0.034 Uiso 1 1 calc R
H21B H 0.119994 1.041744 0.398229 0.034 Uiso 1 1 calc R
C22 C 0.1156(3) 1.19484(18) 0.27204(14) 0.0366(4) Uani 1 1 d .
H22A H 0.213197 1.244721 0.223113 0.055 Uiso 1 1 calc GR
H22B H 0.026719 1.257909 0.302889 0.055 Uiso 1 1 calc GR
H22C H 0.039879 1.152442 0.242368 0.055 Uiso 1 1 calc GR

loop_
_atom_site_aniso_label
_atom_site_aniso_U_11
_atom_site_aniso_U_22
_atom_site_aniso_U_33
_atom_site_aniso_U_23
_atom_site_aniso_U_13
_atom_site_aniso_U_12
S1 0.0348(3) 0.0291(2) 0.0239(2) -0.00874(17) -0.00339(17) -0.00784(17)
O1 0.0421(7) 0.0209(6) 0.0235(6) -0.0038(5) -0.0013(5) -0.0081(5)
O2 0.0427(7) 0.0178(6) 0.0329(7) -0.0066(5) -0.0060(5) -0.0048(5)
N1 0.0269(7) 0.0196(7) 0.0244(7) -0.0051(5) 0.0003(6) -0.0010(5)
N2 0.0569(11) 0.0332(8) 0.0413(9) -0.0186(8) -0.0063(8) -0.0028(7)
N3 0.0480(10) 0.0282(8) 0.0277(8) -0.0096(7) -0.0037(7) -0.0093(7)
C1 0.0214(8) 0.0237(8) 0.0291(9) -0.0105(7) -0.0051(7) -0.0006(6)
C2 0.0203(8) 0.0242(8) 0.0250(8) -0.0074(7) -0.0037(6) -0.0017(6)
C3 0.0257(9) 0.0248(8) 0.0256(8) -0.0055(7) -0.0062(7) -0.0015(6)
C4 0.0278(9) 0.0334(9) 0.0255(9) -0.0089(7) -0.0036(7) -0.0003(7)
C5 0.0266(9) 0.0374(10) 0.0266(9) -0.0011(7) -0.0019(7) -0.0051(7)
C6 0.0312(9) 0.0281(9) 0.0320(9) -0.0011(7) -0.0088(7) -0.0082(7)
C7 0.0297(9) 0.0238(8) 0.0267(8) -0.0048(7) -0.0079(7) -0.0021(7)
C8 0.0231(8) 0.0216(8) 0.0238(8) -0.0031(6) -0.0049(6) 0.0009(6)
C9 0.0188(8) 0.0208(8) 0.0268(8) -0.0066(6) -0.0038(6) -0.0017(6)
C10 0.0209(8) 0.0204(8) 0.0264(8) -0.0073(6) -0.0042(6) -0.0018(6)
C11 0.0234(8) 0.0231(8) 0.0237(8) -0.0058(6) -0.0044(6) -0.0020(6)
C12 0.0234(8) 0.0208(8) 0.0321(9) -0.0015(7) -0.0057(7) -0.0035(6)
C13 0.0238(9) 0.0295(9) 0.0314(9) -0.0026(7) -0.0044(7) -0.0027(7)
C14 0.0242(9) 0.0295(9) 0.0381(10) 0.0049(8) -0.0053(7) -0.0035(7)
C15 0.0240(9) 0.0231(9) 0.0482(11) 0.0044(8) -0.0079(8) -0.0036(7)
C16 0.0234(9) 0.0200(8) 0.0452(10) -0.0053(7) -0.0082(7) -0.0013(6)
C17 0.0226(8) 0.0235(8) 0.0328(9) -0.0037(7) -0.0058(7) -0.0011(6)
C18 0.0232(8) 0.0171(8) 0.0330(9) -0.0062(7) -0.0066(7) -0.0007(6)
C19 0.0313(9) 0.0245(8) 0.0321(9) -0.0094(7) -0.0065(7) -0.0024(7)
C20 0.0258(9) 0.0205(8) 0.0238(8) -0.0021(7) -0.0012(6) -0.0046(6)
C21 0.0310(9) 0.0213(8) 0.0307(9) -0.0092(7) -0.0006(7) -0.0006(7)
C22 0.0348(10) 0.0256(9) 0.0417(11) -0.0037(8) -0.0023(8) 0.0026(7)

loop_
_atom_type_symbol
_atom_type_description
_atom_type_scat_dispersion_real
_atom_type_scat_dispersion_imag
_atom_type_scat_source
C C 0.0181 0.0091 'International Tables Vol C Tables 4.2.6.8 and 6.1.1.4'
H H 0.0000 0.0000 'International Tables Vol C Tables 4.2.6.8 and 6.1.1.4'
N N 0.0311 0.0180 'International Tables Vol C Tables 4.2.6.8 and 6.1.1.4'
O O 0.0492 0.0322 'International Tables Vol C Tables 4.2.6.8 and 6.1.1.4'
S S 0.3331 0.5567 'International Tables Vol C Tables 4.2.6.8 and 6.1.1.4'

loop_
_geom_angle_atom_site_label_1
_geom_angle_atom_site_label_2
_geom_angle_atom_site_label_3
_geom_angle
C2 S1 C3 98.39(8)
C11 O1 C12 115.42(13)
C18 O2 C17 114.99(13)
C8 N1 C21 119.08(13)
C9 N1 C8 118.78(13)
C9 N1 C21 121.83(13)
C2 C1 C19 120.15(15)
C18 C1 C2 120.67(15)
C18 C1 C19 119.16(15)
C1 C2 S1 119.14(12)
C9 C2 S1 119.80(12)
C9 C2 C1 120.81(15)
C4 C3 S1 119.72(13)
C4 C3 C8 121.25(15)
C8 C3 S1 119.00(13)
C3 C4 H4 120.2
C3 C4 C5 119.62(16)
C5 C4 H4 120.2
C4 C5 H5 120.3
C6 C5 C4 119.37(16)
C6 C5 H5 120.3
C5 C6 H6 119.5
C7 C6 C5 121.00(16)
C7 C6 H6 119.5
C6 C7 H7 120.0
C6 C7 C8 119.98(16)
C8 C7 H7 120.0
C3 C8 N1 119.88(14)
C7 C8 N1 121.37(15)
C7 C8 C3 118.75(15)
N1 C9 C2 119.64(14)
N1 C9 C10 122.91(14)
C2 C9 C10 117.46(14)
C9 C10 C20 122.33(14)
C11 C10 C9 120.81(14)
C11 C10 C20 116.77(14)
O1 C11 C10 117.13(14)
O1 C11 C18 122.44(14)
C18 C11 C10 120.40(15)
C13 C12 O1 117.43(15)
C17 C12 O1 122.04(15)
C17 C12 C13 120.51(15)
C12 C13 H13 120.4
C12 C13 C14 119.27(17)
C14 C13 H13 120.4
C13 C14 H14 120.0
C15 C14 C13 120.08(17)
C15 C14 H14 120.0
C14 C15 H15 119.7
C14 C15 C16 120.50(16)
C16 C15 H15 119.7
C15 C16 H16 120.4
C17 C16 C15 119.12(17)
C17 C16 H16 120.4
C12 C17 O2 121.95(14)
C12 C17 C16 120.51(16)
C16 C17 O2 117.54(15)
O2 C18 C1 117.72(14)
C11 C18 O2 122.88(15)
C11 C18 C1 119.39(14)
N2 C19 C1 178.5(2)
N3 C20 C10 178.41(18)
N1 C21 H21A 109.3
N1 C21 H21B 109.3
N1 C21 C22 111.63(14)
H21A C21 H21B 108.0
C22 C21 H21A 109.3
C22 C21 H21B 109.3
C21 C22 H22A 109.5
C21 C22 H22B 109.5
C21 C22 H22C 109.5
H22A C22 H22B 109.5
H22A C22 H22C 109.5
H22B C22 H22C 109.5

loop_
_geom_bond_atom_site_label_1
_geom_bond_atom_site_label_2
_geom_bond_distance
S1 C2 1.7581(16)
S1 C3 1.7694(17)
O1 C11 1.371(2)
O1 C12 1.3944(19)
O2 C17 1.396(2)
O2 C18 1.3799(19)
N1 C8 1.421(2)
N1 C9 1.393(2)
N1 C21 1.472(2)
N2 C19 1.144(2)
N3 C20 1.146(2)
C1 C2 1.398(2)
C1 C18 1.394(2)
C1 C19 1.436(2)
C2 C9 1.398(2)
C3 C4 1.385(2)
C3 C8 1.394(2)
C4 H4 0.9500
C4 C5 1.388(3)
C5 H5 0.9500
C5 C6 1.387(3)
C6 H6 0.9500
C6 C7 1.386(2)
C7 H7 0.9500
C7 C8 1.389(2)
C9 C10 1.418(2)
C10 C11 1.402(2)
C10 C20 1.439(2)
C11 C18 1.375(2)
C12 C13 1.382(2)
C12 C17 1.381(2)
C13 H13 0.9500
C13 C14 1.391(2)
C14 H14 0.9500
C14 C15 1.383(3)
C15 H15 0.9500
C15 C16 1.388(3)
C16 H16 0.9500
C16 C17 1.383(2)
C21 H21A 0.9900
C21 H21B 0.9900
C21 C22 1.512(2)
C22 H22A 0.9800
C22 H22B 0.9800
C22 H22C 0.9800
